data_7027965
loop_
_publ_author_name
'Deeney, F. Anthony'
'Harding, Charles J.'
'Morgan, Grace G.'
'McKee, Vickie'
'Nelson, Jane'
'Teat, Simon J.'
'Clegg, William'

_publ_section_title
;
 Response to steric constraint in azacryptate and related complexes of
 iron-(II) and -(III)&#x200A;*
;
_journal_issue 11
_journal_name_full 'Journal of the Chemical Society, Dalton Transactions'
_journal_page_first 1837
_journal_paper_doi 10.1039/a801046c
_journal_year 1998
_chemical_formula_sum 'C35 H42 Cl2 Fe N12 O8'
_chemical_formula_weight 885.56
_chemical_name_systematic
; 
 ? 
;
_space_group_IT_number 2
_symmetry_cell_setting triclinic
_symmetry_space_group_name_Hall '-P 1'
_symmetry_space_group_name_H-M 'P -1'
_atom_sites_solution_hydrogens geom
_atom_sites_solution_primary direct
_atom_sites_solution_secondary difmap
_audit_creation_method SHELXL-97
_cell_angle_alpha 71.7616(1)
_cell_angle_beta 80.5016(4)
_cell_angle_gamma 70.4503(1)
_cell_formula_units_Z 2
_cell_length_a 10.92620(10)
_cell_length_b 13.3979(2)
_cell_length_c 14.7728(2)
_cell_measurement_reflns_used 186
_cell_measurement_temperature 163(2)
_cell_measurement_theta_max 18
_cell_measurement_theta_min 2
_cell_volume 1931.12(4)
_computing_cell_refinement 'local programs'
_computing_data_collection 'Siemens SMART'
_computing_data_reduction SAINT
_computing_molecular_graphics 'Siemens SHELXTL'
_computing_publication_material 'SHELXTL and local programs'
_computing_structure_refinement 'SHELXL-97 (Sheldrick, 1997)'
_computing_structure_solution 'SHELXS-97 (Sheldrick, 1990)'
_diffrn_ambient_temperature 163(2)
_diffrn_measurement_device_type 'Siemens SMART CCD diffractometer'
_diffrn_measurement_method '\w rotation with narrow frames'
_diffrn_radiation_monochromator 'silicon 111'
_diffrn_radiation_source 'Daresbury SRS station 9.8'
_diffrn_radiation_type synchrotron
_diffrn_radiation_wavelength 0.68790
_diffrn_reflns_av_R_equivalents 0.0655
_diffrn_reflns_av_sigmaI/netI 0.1204
_diffrn_reflns_limit_h_max 14
_diffrn_reflns_limit_h_min -8
_diffrn_reflns_limit_k_max 17
_diffrn_reflns_limit_k_min -17
_diffrn_reflns_limit_l_max 19
_diffrn_reflns_limit_l_min -12
_diffrn_reflns_number 11648
_diffrn_reflns_theta_full 26.94
_diffrn_reflns_theta_max 26.94
_diffrn_reflns_theta_min 1.62
_diffrn_standards_number 0
_exptl_absorpt_coefficient_mu 0.598
_exptl_absorpt_correction_type none
_exptl_crystal_colour red
_exptl_crystal_density_diffrn 1.523
_exptl_crystal_density_method 'not measured'
_exptl_crystal_description block
_exptl_crystal_F_000 920
_exptl_crystal_size_max 0.08
_exptl_crystal_size_mid 0.06
_exptl_crystal_size_min 0.04
_refine_diff_density_max 0.804
_refine_diff_density_min -0.723
_refine_diff_density_rms 0.116
_refine_ls_extinction_method none
_refine_ls_goodness_of_fit_ref 0.957
_refine_ls_hydrogen_treatment mixed
_refine_ls_matrix_type full
_refine_ls_number_parameters 583
_refine_ls_number_reflns 8022
_refine_ls_number_restraints 65
_refine_ls_restrained_S_all 0.964
_refine_ls_R_factor_all 0.0744
_refine_ls_R_factor_gt 0.0652
_refine_ls_shift/su_max 0.046
_refine_ls_shift/su_mean 0.002
_refine_ls_structure_factor_coef Fsqd
_refine_ls_weighting_details 'w=1/[\s^2^(Fo^2^)+(0.0503P)^2^+0.0000P] where P=(Fo^2^+2Fc^2^)/3'
_refine_ls_weighting_scheme calc
_refine_ls_wR_factor_gt 0.1523
_refine_ls_wR_factor_ref 0.1564
_reflns_number_gt 6017
_reflns_number_total 8022
_reflns_threshold_expression >2sigma(I)
_cod_data_source_file c801046sup1.cif
_cod_data_source_block complex1
_cod_depositor_comments
;
The following automatic conversions were performed:

'_refine_ls_weighting_scheme' value 'calc
w=1/[\s^2^(Fo^2^)+(0.0503P)^2^+0.0000P] where P=(Fo^2^+2Fc^2^)/3' was
changed to 'calc'. New tag '_refine_ls_weighting_details' was
created. The value of the new tag was set to
'w=1/[\s^2^(Fo^2^)+(0.0503P)^2^+0.0000P] where P=(Fo^2^+2Fc^2^)/3'.

Automatic conversion script
Id: cif_fix_values 3143 2015-03-26 13:38:13Z robertas 
;
_cod_database_code 7027965

loop_
_symmetry_equiv_pos_as_xyz
'x, y, z'
'-x, -y, -z'

loop_
_atom_site_label
_atom_site_type_symbol
_atom_site_fract_x
_atom_site_fract_y
_atom_site_fract_z
_atom_site_U_iso_or_equiv
_atom_site_adp_type
_atom_site_occupancy
_atom_site_calc_flag
_atom_site_refinement_flags
_atom_site_disorder_assembly
_atom_site_disorder_group
Fe Fe 0.32828(4) 0.33958(3) -0.21332(3) 0.01536(14) Uani 1 d . . .
N1 N 0.3486(3) -0.0864(2) -0.25742(19) 0.0261(6) Uani 1 d . . .
C1A C 0.4466(4) -0.1012(3) -0.3368(2) 0.0324(8) Uani 1 d . . .
H1A1 H 0.4031 -0.0972 -0.3921 0.039 Uiso 1 calc R . .
H1A2 H 0.5098 -0.1758 -0.3176 0.039 Uiso 1 calc R . .
C2A C 0.5198(4) -0.0169(3) -0.3674(3) 0.0309(8) Uani 1 d . . .
H2A1 H 0.5547 -0.0139 -0.3109 0.037 Uiso 1 calc R . .
H2A2 H 0.5941 -0.0392 -0.4127 0.037 Uiso 1 calc R . .
N3A N 0.4353(3) 0.0909(2) -0.41254(19) 0.0271(6) Uani 1 d . . .
C3A C 0.4239(3) 0.1689(3) -0.3782(2) 0.0242(7) Uani 1 d . . .
H3A H 0.4719 0.1568 -0.3256 0.029 Uiso 1 calc R . .
C4A C 0.3360(3) 0.2781(3) -0.4200(2) 0.0218(7) Uani 1 d . . .
C5A C 0.3064(4) 0.3090(3) -0.5153(2) 0.0309(8) Uani 1 d . . .
H5A H 0.3461 0.2600 -0.5537 0.037 Uiso 1 calc R . .
C6A C 0.2204(4) 0.4097(3) -0.5533(2) 0.0362(9) Uani 1 d . . .
H6A H 0.2007 0.4320 -0.6183 0.043 Uiso 1 calc R . .
C7A C 0.1634(4) 0.4778(3) -0.4955(2) 0.0347(9) Uani 1 d . . .
H7A H 0.1030 0.5481 -0.5199 0.042 Uiso 1 calc R . .
C8A C 0.1951(3) 0.4426(3) -0.4007(2) 0.0243(7) Uani 1 d . . .
N4A N 0.2829(2) 0.3450(2) -0.36313(17) 0.0195(6) Uani 1 d . . .
C9A C 0.1322(3) 0.5121(3) -0.3374(2) 0.0274(8) Uani 1 d . . .
H9A H 0.0638 0.5780 -0.3593 0.033 Uiso 1 calc R . .
N5A N 0.1674(2) 0.4859(2) -0.25326(19) 0.0212(6) Uani 1 d . . .
C10A C 0.1073(3) 0.5661(3) -0.1983(2) 0.0241(7) Uani 1 d . . .
H10A H 0.0996 0.5275 -0.1295 0.029 Uiso 1 calc R . .
H10B H 0.0190 0.6106 -0.2192 0.029 Uiso 1 calc R . .
C11A C 0.1929(3) 0.6404(3) -0.2150(2) 0.0258(7) Uani 1 d . . .
H11A H 0.1924 0.6845 -0.2827 0.031 Uiso 1 calc R . .
H11B H 0.1570 0.6921 -0.1750 0.031 Uiso 1 calc R . .
N2 N 0.3253(3) 0.5768(2) -0.19192(19) 0.0242(6) Uani 1 d . . .
C1B C 0.3862(4) -0.1661(3) -0.1649(2) 0.0331(9) Uani 1 d . . .
H1B1 H 0.4782 -0.2107 -0.1717 0.040 Uiso 1 calc R . .
H1B2 H 0.3323 -0.2167 -0.1468 0.040 Uiso 1 calc R . .
C2B C 0.3708(4) -0.1127(3) -0.0848(2) 0.0275(8) Uani 1 d . . .
H2B1 H 0.2864 -0.0538 -0.0874 0.033 Uiso 1 calc R . .
H2B2 H 0.3723 -0.1684 -0.0221 0.033 Uiso 1 calc R . .
N3B N 0.4769(3) -0.0663(2) -0.09594(19) 0.0258(6) Uani 1 d . . .
C3B C 0.4522(3) 0.0371(3) -0.1238(2) 0.0210(7) Uani 1 d . . .
H3B H 0.3644 0.0824 -0.1305 0.025 Uiso 1 calc R . .
C4B C 0.5571(3) 0.0883(3) -0.1459(2) 0.0192(7) Uani 1 d . . .
C5B C 0.6847(3) 0.0240(3) -0.1303(2) 0.0249(7) Uani 1 d . . .
H5B H 0.7037 -0.0529 -0.1003 0.030 Uiso 1 calc R . .
C6B C 0.7833(3) 0.0706(3) -0.1579(2) 0.0268(7) Uani 1 d . . .
H6B H 0.8710 0.0271 -0.1469 0.032 Uiso 1 calc R . .
C7B C 0.7529(3) 0.1823(3) -0.2022(2) 0.0237(7) Uani 1 d . . .
H7B H 0.8191 0.2174 -0.2224 0.028 Uiso 1 calc R . .
C8B C 0.6244(3) 0.2415(3) -0.2164(2) 0.0181(6) Uani 1 d . . .
N4B N 0.5250(2) 0.1976(2) -0.18800(17) 0.0166(5) Uani 1 d . . .
C9B C 0.5914(3) 0.3580(2) -0.2709(2) 0.0188(6) Uani 1 d . . .
H9B H 0.6589 0.3906 -0.2976 0.023 Uiso 1 calc R . .
N5B N 0.4745(2) 0.4154(2) -0.28271(18) 0.0187(5) Uani 1 d . . .
C10B C 0.4503(3) 0.5324(3) -0.3351(2) 0.0237(7) Uani 1 d . . .
H10C H 0.3732 0.5579 -0.3729 0.028 Uiso 1 calc R . .
H10D H 0.5262 0.5426 -0.3797 0.028 Uiso 1 calc R . .
C11B C 0.4271(3) 0.5987(3) -0.2643(2) 0.0251(7) Uani 1 d . . .
H11C H 0.5087 0.5799 -0.2333 0.030 Uiso 1 calc R . .
H11D H 0.4024 0.6782 -0.2986 0.030 Uiso 1 calc R . .
C1C C 0.2164(4) -0.0678(3) -0.2790(3) 0.0306(8) Uani 1 d . . .
H1C1 H 0.1744 -0.1119 -0.2238 0.037 Uiso 1 calc R . .
H1C2 H 0.2204 -0.0957 -0.3344 0.037 Uiso 1 calc R . .
C2C C 0.1311(3) 0.0511(3) -0.3012(2) 0.0283(8) Uani 1 d . . .
H2C1 H 0.1776 0.0984 -0.3493 0.034 Uiso 1 calc R . .
H2C2 H 0.0504 0.0582 -0.3282 0.034 Uiso 1 calc R . .
N3C N 0.0981(3) 0.0871(2) -0.21502(19) 0.0244(6) Uani 1 d . . .
C3C C 0.1318(3) 0.1665(3) -0.2126(2) 0.0206(7) Uani 1 d . . .
H3C H 0.1718 0.2055 -0.2681 0.025 Uiso 1 calc R . .
C4C C 0.1095(3) 0.1997(3) -0.1236(2) 0.0177(6) Uani 1 d . . .
C5C C 0.0174(3) 0.1670(3) -0.0535(2) 0.0239(7) Uani 1 d . . .
H5C H -0.0363 0.1301 -0.0653 0.029 Uiso 1 calc R . .
C6C C 0.0056(3) 0.1889(3) 0.0329(2) 0.0283(8) Uani 1 d . . .
H6C H -0.0572 0.1683 0.0815 0.034 Uiso 1 calc R . .
C7C C 0.0861(3) 0.2411(3) 0.0480(2) 0.0244(7) Uani 1 d . . .
H7C H 0.0812 0.2555 0.1077 0.029 Uiso 1 calc R . .
C8C C 0.1743(3) 0.2724(3) -0.0246(2) 0.0183(6) Uani 1 d . . .
N4C N 0.1864(2) 0.2537(2) -0.11154(17) 0.0179(5) Uani 1 d . . .
C9C C 0.2624(3) 0.3256(3) -0.0093(2) 0.0215(7) Uani 1 d . . .
H9C H 0.2624 0.3348 0.0519 0.026 Uiso 1 calc R . .
N5C N 0.3388(2) 0.3595(2) -0.07653(18) 0.0190(6) Uani 1 d . . .
C10C C 0.4180(3) 0.4187(3) -0.0569(2) 0.0271(8) Uani 1 d . . .
H10E H 0.5060 0.3984 -0.0891 0.032 Uiso 1 calc R . .
H10F H 0.4273 0.3978 0.0127 0.032 Uiso 1 calc R . .
C11C C 0.3534(4) 0.5424(3) -0.0929(2) 0.0286(8) Uani 1 d . . .
H11E H 0.2713 0.5634 -0.0538 0.034 Uiso 1 calc R . .
H11F H 0.4113 0.5817 -0.0848 0.034 Uiso 1 calc R . .
Cl1 Cl 0.18582(8) 0.53866(8) -0.83627(6) 0.0341(2) Uani 1 d . . .
O11 O 0.1038(3) 0.5494(2) -0.90678(18) 0.0428(7) Uani 1 d . . .
O12 O 0.1112(3) 0.5848(2) -0.76222(18) 0.0455(7) Uani 1 d . . .
O13 O 0.2776(3) 0.5966(4) -0.8799(2) 0.0764(12) Uani 1 d . . .
O14 O 0.2515(4) 0.4256(3) -0.7961(3) 0.0855(14) Uani 1 d . . .
Cl2 Cl 0.7518(3) 0.2247(2) -0.46499(19) 0.0236(9) Uani 0.651(15) d PD A 1
O21 O 0.6331(10) 0.3073(11) -0.4564(10) 0.084(5) Uani 0.651(15) d PD A 1
O22 O 0.7852(10) 0.2131(11) -0.5554(5) 0.086(4) Uani 0.651(15) d PD A 1
O23 O 0.7488(11) 0.1242(6) -0.3954(5) 0.068(2) Uani 0.651(15) d PD A 1
O24 O 0.8498(6) 0.2555(6) -0.4343(6) 0.071(3) Uani 0.651(15) d PD A 1
Cl2' Cl 0.7551(9) 0.2267(8) -0.4689(6) 0.074(4) Uani 0.349(15) d PD A 2
O21' O 0.6309(12) 0.2893(16) -0.4379(17) 0.042(4) Uani 0.349(15) d PD A 2
O22' O 0.724(2) 0.1903(16) -0.5424(13) 0.097(8) Uani 0.349(15) d PD A 2
O23' O 0.8355(11) 0.2930(9) -0.5192(18) 0.113(10) Uani 0.349(15) d PD A 2
O24' O 0.8207(16) 0.1376(13) -0.3983(8) 0.072(6) Uani 0.349(15) d PD A 2
N30 N 0.9250(7) -0.1413(5) -0.2755(4) 0.077(3) Uani 0.769(11) d PD B 1
C31 C 0.9075(7) -0.1244(5) -0.3517(4) 0.0445(17) Uani 0.769(11) d PD B 1
C32 C 0.8837(10) -0.1023(11) -0.4516(4) 0.051(3) Uani 0.769(11) d PD B 1
H32A H 0.8454 -0.0229 -0.4790 0.076 Uiso 0.769(11) calc PR B 1
H32B H 0.8236 -0.1409 -0.4554 0.076 Uiso 0.769(11) calc PR B 1
H32C H 0.9662 -0.1284 -0.4874 0.076 Uiso 0.769(11) calc PR B 1
N30' N 0.834(2) -0.193(2) -0.2672(16) 0.087(8) Uiso 0.231(11) d PD B 2
C31' C 0.854(3) -0.156(2) -0.3449(15) 0.052(6) Uiso 0.231(11) d PD B 2
C32' C 0.881(7) -0.114(6) -0.448(2) 0.13(2) Uiso 0.231(11) d PD B 2
H32D H 0.9614 -0.0938 -0.4592 0.197 Uiso 0.231(11) calc PR B 2
H32E H 0.8085 -0.0490 -0.4734 0.197 Uiso 0.231(11) calc PR B 2
H32F H 0.8903 -0.1710 -0.4789 0.197 Uiso 0.231(11) calc PR B 2

loop_
_atom_site_aniso_label
_atom_site_aniso_U_11
_atom_site_aniso_U_22
_atom_site_aniso_U_33
_atom_site_aniso_U_23
_atom_site_aniso_U_13
_atom_site_aniso_U_12
Fe 0.0170(2) 0.0142(2) 0.0152(2) -0.00308(17) -0.00058(17) -0.00625(18)
N1 0.0356(16) 0.0258(16) 0.0202(14) -0.0102(12) 0.0073(12) -0.0142(13)
C1A 0.043(2) 0.028(2) 0.0321(19) -0.0175(16) 0.0117(16) -0.0164(17)
C2A 0.035(2) 0.029(2) 0.0317(19) -0.0167(16) 0.0129(16) -0.0127(16)
N3A 0.0353(16) 0.0290(17) 0.0218(14) -0.0119(13) 0.0091(12) -0.0164(14)
C3A 0.0312(18) 0.0266(19) 0.0179(16) -0.0073(14) 0.0018(14) -0.0131(15)
C4A 0.0287(17) 0.0261(18) 0.0154(15) -0.0056(13) 0.0041(13) -0.0170(15)
C5A 0.040(2) 0.038(2) 0.0195(17) -0.0075(15) 0.0030(15) -0.0211(18)
C6A 0.043(2) 0.048(3) 0.0186(17) 0.0010(16) -0.0063(16) -0.023(2)
C7A 0.042(2) 0.034(2) 0.0265(19) 0.0010(16) -0.0144(16) -0.0131(18)
C8A 0.0266(17) 0.0226(18) 0.0240(17) 0.0000(14) -0.0087(14) -0.0104(15)
N4A 0.0207(13) 0.0217(15) 0.0169(13) -0.0029(11) -0.0001(11) -0.0103(12)
C9A 0.0240(17) 0.0217(18) 0.0346(19) -0.0026(15) -0.0122(15) -0.0046(14)
N5A 0.0189(13) 0.0186(14) 0.0267(14) -0.0055(11) 0.0002(11) -0.0080(11)
C10A 0.0208(16) 0.0178(17) 0.0337(18) -0.0088(14) 0.0008(14) -0.0052(14)
C11A 0.0255(17) 0.0182(17) 0.0348(19) -0.0122(15) 0.0008(15) -0.0048(14)
N2 0.0257(15) 0.0229(15) 0.0254(14) -0.0087(12) -0.0026(12) -0.0071(12)
C1B 0.052(2) 0.0203(19) 0.0308(19) -0.0078(15) 0.0015(17) -0.0169(17)
C2B 0.041(2) 0.0206(18) 0.0219(17) -0.0043(14) 0.0044(15) -0.0157(16)
N3B 0.0354(16) 0.0194(15) 0.0231(14) -0.0043(12) -0.0015(12) -0.0109(13)
C3B 0.0239(16) 0.0166(17) 0.0206(15) -0.0045(13) -0.0007(13) -0.0047(13)
C4B 0.0249(16) 0.0183(17) 0.0148(14) -0.0049(12) -0.0012(12) -0.0068(13)
C5B 0.0267(18) 0.0175(17) 0.0249(17) -0.0023(13) -0.0026(14) -0.0024(14)
C6B 0.0231(17) 0.0235(19) 0.0305(18) -0.0064(15) -0.0079(14) -0.0013(14)
C7B 0.0184(16) 0.0269(19) 0.0274(17) -0.0106(14) -0.0006(13) -0..0065(14)
C8B 0.0230(16) 0.0163(16) 0.0170(15) -0.0070(12) 0.0005(12) -0.0072(13)
N4B 0.0185(13) 0.0161(14) 0.0151(12) -0.0050(10) -0.0021(10) -0.0039(11)
C9B 0.0196(15) 0.0163(16) 0.0218(16) -0.0058(13) 0.0009(13) -0.0074(13)
N5B 0.0207(13) 0.0141(13) 0.0207(13) -0.0032(10) 0.0000(11) -0.0066(11)
C10B 0.0217(16) 0.0184(17) 0.0272(17) 0.0013(13) -0.0004(13) -0.0088(14)
C11B 0.0220(16) 0.0144(17) 0.0390(19) -0.0047(14) -0.0016(14) -0.0082(13)
C1C 0.042(2) 0.029(2) 0.0309(19) -0.0136(16) 0.0069(16) -0.0222(17)
C2C 0.0334(19) 0.037(2) 0.0245(17) -0.0138(16) 0.0000(15) -0.0188(17)
N3C 0.0238(14) 0.0291(16) 0.0238(14) -0.0103(12) 0.0032(11) -0.0120(12)
C3C 0.0201(16) 0.0265(18) 0.0163(15) -0.0053(13) 0.0019(12) -0.0103(14)
C4C 0.0177(15) 0.0178(16) 0.0163(14) -0.0046(12) -0.0004(12) -0.0040(13)
C5C 0.0199(16) 0.0205(18) 0.0292(17) -0.0039(14) 0.0018(13) -0.0077(14)
C6C 0.0249(18) 0.029(2) 0.0254(18) -0.0055(15) 0.0113(14) -0.0084(15)
C7C 0.0278(18) 0.0251(18) 0.0164(15) -0.0069(13) 0.0035(13) -0.0044(14)
C8C 0.0195(15) 0.0168(16) 0.0149(14) -0.0053(12) 0.0020(12) -0.0015(13)
N4C 0.0206(13) 0.0181(14) 0.0144(12) -0.0038(10) 0.0000(10) -0.0062(11)
C9C 0.0278(17) 0.0209(17) 0.0156(15) -0.0062(13) -0.0045(13) -0.0045(14)
N5C 0.0223(14) 0.0164(14) 0.0192(13) -0.0049(11) -0.0068(11) -0.0046(11)
C10C 0.0327(19) 0.029(2) 0.0267(17) -0.0060(15) -0.0097(15) -0.0161(16)
C11C 0.041(2) 0.0225(19) 0.0300(18) -0.0122(15) -0.0046(16) -0.0138(16)
Cl1 0.0245(4) 0.0493(6) 0.0283(5) -0.0088(4) -0.0069(4) -0.0102(4)
O11 0.0379(15) 0.0568(19) 0.0377(15) 0.0030(13) -0.0184(12) -0.0270(14)
O12 0.0412(16) 0.0557(19) 0.0313(14) -0.0105(13) 0.0037(12) -0.0084(14)
O13 0.059(2) 0.163(4) 0.0498(19) -0.050(2) 0.0217(16) -0.081(2)
O14 0.100(3) 0.062(2) 0.071(2) -0.0243(19) -0.052(2) 0.031(2)
Cl2 0.037(2) 0.0164(14) 0.0174(15) -0.0080(12) 0.0091(13) -0.0102(14)
O21 0.079(7) 0.068(7) 0.044(6) 0.005(4) 0.008(4) 0.033(5)
O22 0.082(6) 0.122(10) 0.019(3) -0.028(4) 0.007(3) 0.017(5)
O23 0.088(6) 0..037(3) 0.059(4) 0.004(3) -0.007(4) -0.012(4)
O24 0.075(4) 0.063(5) 0.087(6) -0.024(4) 0.009(4) -0.039(3)
Cl2' 0.055(6) 0.075(7) 0.070(7) -0.010(5) -0.020(5) 0.007(5)
O21' 0.038(7) 0.044(8) 0.036(8) -0.006(7) 0.012(5) -0.014(6)
O22' 0.18(2) 0.051(8) 0.069(11) -0.040(8) -0.060(13) 0.004(12)
O23' 0.058(7) 0.053(8) 0.19(2) 0.021(9) 0.033(9) -0.046(6)
O24' 0.065(9) 0.077(10) 0.029(5) -0.005(5) -0.020(6) 0.033(8)
N30 0.097(5) 0.070(4) 0.028(3) 0.002(3) -0.008(3) 0.007(4)
C31 0.046(4) 0.032(3) 0.039(3) -0.004(2) 0.003(3) 0.002(3)
C32 0.038(4) 0.069(5) 0.038(4) -0.028(3) -0.003(2) 0.006(3)

loop_
_atom_type_symbol
_atom_type_description
_atom_type_scat_dispersion_real
_atom_type_scat_dispersion_imag
_atom_type_scat_source
C C 0.0033 0.0016 'International Tables Vol C Tables 4.2.6.8 and 6.1.1.4'
H H 0.0000 0.0000 'International Tables Vol C Tables 4.2.6.8 and 6.1.1.4'
N N 0.0061 0.0033 'International Tables Vol C Tables 4.2.6.8 and 6.1.1.4'
O O 0.0106 0.0060 'International Tables Vol C Tables 4.2.6.8 and 6.1.1.4'
Cl Cl 0.1484 0.1585 'International Tables Vol C Tables 4.2.6.8 and 6.1.1.4'
Fe Fe 0.3463 0.8444 'International Tables Vol C Tables 4.2.6.8 and 6.1.1.4'

loop_
_geom_angle_atom_site_label_1
_geom_angle_atom_site_label_2
_geom_angle_atom_site_label_3
_geom_angle
_geom_angle_site_symmetry_3
_geom_angle_publ_flag
N5B Fe N5A 95.49(10) . y
N5B Fe N5C 94.60(10) . y
N5A Fe N5C 94.48(10) . y
N5B Fe N4C 169.02(9) . y
N5A Fe N4C 88.94(9) . y
N5C Fe N4C 75.01(9) . y
N5B Fe N4A 87.76(9) . y
N5A Fe N4A 75.21(10) . y
N5C Fe N4A 169.61(10) . y
N4C Fe N4A 103.10(9) . y
N5B Fe N4B 74.90(9) . y
N5A Fe N4B 170.24(9) . y
N5C Fe N4B 88.11(9) . y
N4C Fe N4B 100.82(9) . y
N4A Fe N4B 102.27(9) . y
C1C N1 C1A 114.5(3) . ?
C1C N1 C1B 114.3(3) . ?
C1A N1 C1B 114.5(3) . ?
N1 C1A C2A 113.7(3) . ?
N3A C2A C1A 110.7(3) . ?
C3A N3A C2A 117.8(3) . ?
N3A C3A C4A 119.3(3) . ?
N4A C4A C5A 122.0(3) . ?
N4A C4A C3A 117.7(3) . ?
C5A C4A C3A 120.2(3) . ?
C6A C5A C4A 120.1(3) . ?
C5A C6A C7A 118.5(3) . ?
C6A C7A C8A 119.2(4) . ?
N4A C8A C7A 122.8(3) . ?
N4A C8A C9A 117.1(3) . ?
C7A C8A C9A 120.0(3) . ?
C4A N4A C8A 117.2(3) . ?
C4A N4A Fe 133.0(2) . ?
C8A N4A Fe 109.3(2) . ?
N5A C9A C8A 121.0(3) .. ?
C9A N5A C10A 116.9(3) . ?
C9A N5A Fe 116.4(2) . ?
C10A N5A Fe 126.1(2) . ?
N5A C10A C11A 108.1(3) . ?
N2 C11A C10A 111.3(3) . ?
C11C N2 C11A 117.2(3) . ?
C11C N2 C11B 118.5(3) . ?
C11A N2 C11B 116.8(3) . ?
N1 C1B C2B 113.6(3) . ?
N3B C2B C1B 109.0(3) . ?
C3B N3B C2B 118.5(3) . ?
N3B C3B C4B 120.9(3) . ?
N4B C4B C5B 122.2(3) . ?
N4B C4B C3B 117.2(3) . ?
C5B C4B C3B 120.4(3) . ?
C6B C5B C4B 120.3(3) . ?
C5B C6B C7B 118.6(3) . ?
C8B C7B C6B 118.4(3) . ?
N4B C8B C7B 124.1(3) . ?
N4B C8B C9B 116.6(3) . ?
C7B C8B C9B 119.1(3) . ?
C4B N4B C8B 116.4(3) . ?
C4B N4B Fe 134.3(2) . ?
C8B N4B Fe 109.01(19) . ?
N5B C9B C8B 120.7(3) . ?
C9B N5B C10B 117.0(3) . ?
C9B N5B Fe 117.5(2) . ?
C10B N5B Fe 125.24(19) . ?
N5B C10B C11B 108.9(3) . ?
N2 C11B C10B 111.4(3) . ?
N1 C1C C2C 115.3(3) . ?
N3C C2C C1C 110.1(3) . ?
C3C N3C C2C 118.5(3) . ?
N3C C3C C4C 120.0(3) . ?
N4C C4C C5C 123.1(3) .. ?
N4C C4C C3C 117.6(3) . ?
C5C C4C C3C 119.2(3) . ?
C6C C5C C4C 119.0(3) . ?
C7C C6C C5C 118.9(3) . ?
C6C C7C C8C 119.2(3) . ?
N4C C8C C7C 123.1(3) . ?
N4C C8C C9C 116.8(3) . ?
C7C C8C C9C 120.0(3) . ?
C4C N4C C8C 116.6(3) . ?
C4C N4C Fe 133.4(2) . ?
C8C N4C Fe 109.78(19) . ?
N5C C9C C8C 120.5(3) . ?
C9C N5C C10C 117.1(3) . ?
C9C N5C Fe 117.2(2) . ?
C10C N5C Fe 125.5(2) . ?
N5C C10C C11C 109.6(3) . ?
N2 C11C C10C 112.6(3) . ?
O14 Cl1 O13 110.0(3) . ?
O14 Cl1 O12 109.2(2) . ?
O13 Cl1 O12 108.35(19) . ?
O14 Cl1 O11 109.7(2) . ?
O13 Cl1 O11 108.95(17) . ?
O12 Cl1 O11 110.68(18) . ?
O22 Cl2 O21 114.1(7) . ?
O22 Cl2 O23 112.8(7) . ?
O21 Cl2 O23 109.3(7) . ?
O22 Cl2 O24 110.3(5) . ?
O21 Cl2 O24 105.9(7) . ?
O23 Cl2 O24 103.8(4) . ?
O24' Cl2' O23' 111.3(10) . ?
O24' Cl2' O21' 114.9(12) . ?
O23' Cl2' O21' 112.7(11) . ?
O24' Cl2' O22' 110.9(12) . ?
O23' Cl2' O22' 103.3(11) . ?
O21' Cl2' O22' 102.7(12) . ?
N30 C31 C32 179.6(9) . ?
N30' C31' C32' 177(4) . ?

loop_
_geom_bond_atom_site_label_1
_geom_bond_atom_site_label_2
_geom_bond_distance
_geom_bond_publ_flag
Fe N5B 2.128(3) y
Fe N5A 2.143(3) y
Fe N5C 2.145(2) y
Fe N4C 2.308(3) y
Fe N4A 2.321(2) y
Fe N4B 2.337(2) y
N1 C1C 1.454(4) ?
N1 C1A 1.466(4) ?
N1 C1B 1.468(4) ?
C1A C2A 1.512(5) ?
C2A N3A 1.446(5) ?
N3A C3A 1.260(4) ?
C3A C4A 1.461(5) ?
C4A N4A 1.345(4) ?
C4A C5A 1.397(4) ?
C5A C6A 1.368(5) ?
C6A C7A 1.371(5) ?
C7A C8A 1.394(4) ?
C8A N4A 1.349(4) ?
C8A C9A 1.455(5) ?
C9A N5A 1.268(4) ?
N5A C10A 1.464(4) ?
C10A C11A 1.524(4) ?
C11A N2 1.446(4) ?
N2 C11C 1.441(4) ?
N2 C11B 1.447(4) ?
C1B C2B 1.525(5) ?
C2B N3B 1.453(4) ?
N3B C3B 1.261(4) ?
C3B C4B 1.468(4) ?
C4B N4B 1.346(4) ?
C4B C5B 1.384(4) ?
C5B C6B 1.364(5) ?
C6B C7B 1.380(5) ?
C7B C8B 1.375(4) ?
C8B N4B 1.351(4) ?
C8B C9B 1.466(4) ?
C9B N5B 1.259(4) ?
N5B C10B 1.468(4) ?
C10B C11B 1.514(5) ?
C1C C2C 1.515(5) ?
C2C N3C 1.449(4) ?
N3C C3C 1.248(4) ?
C3C C4C 1.475(4) ?
C4C N4C 1.340(4) ?
C4C C5C 1.395(4) ?
C5C C6C 1.374(4) ?
C6C C7C 1.374(5) ?
C7C C8C 1.379(4) ?
C8C N4C 1.361(4) ?
C8C C9C 1.456(4) ?
C9C N5C 1.259(4) ?
N5C C10C 1.467(4) ?
C10C C11C 1.522(5) ?
Cl1 O14 1.418(3) ?
Cl1 O13 1.421(3) ?
Cl1 O12 1.426(3) ?
Cl1 O11 1.427(2) ?
Cl2 O22 1.369(7) ?
Cl2 O21 1.412(8) ?
Cl2 O23 1.423(6) ?
Cl2 O24 1.448(6) ?
Cl2' O24' 1.386(10) ?
Cl2' O23' 1.416(10) ?
Cl2' O21' 1.424(11) ?
Cl2' O22' 1.448(11) ?
N30 C31 1.112(6) ?
C31 C32 1.461(8) ?
N30' C31' 1.113(16) ?
C31' C32' 1.460(18) ?
